data_4135231
loop_
_publ_author_name
'Till, Nicholas A.'
'Tian, Lei'
'Dong, Zhe'
'Scholes, Gregory D.'
'MacMillan, David W. C.'

_publ_section_title
;
 Mechanistic Analysis of Metallaphotoredox C-N Coupling: Photocatalysis
 Initiates and Perpetuates Ni(I)/Ni(III) Coupling Activity.
;
_journal_name_full 'Journal of the American Chemical Society'
_journal_paper_doi 10.1021/jacs.0c05901
_journal_year 2020
_chemical_formula_sum 'C16 H21 Br F6 N2 Ni'
_chemical_formula_weight 493.97
_chemical_name_common NT3
_space_group_crystal_system monoclinic
_space_group_IT_number 14
_space_group_name_Hall '-P 2ybc'
_space_group_name_H-M_alt 'P 1 21/c 1'
_atom_sites_solution_hydrogens mixed
_atom_sites_solution_primary SHELXT
_audit_creation_method SHELXL-2014/7
_cell_angle_alpha 90
_cell_angle_beta 100.6761(18)
_cell_angle_gamma 90
_cell_formula_units_Z 4
_cell_length_a 11.3083(5)
_cell_length_b 22.6701(11)
_cell_length_c 7.3209(3)
_cell_measurement_reflns_used 4976
_cell_measurement_temperature 100(2)
_cell_measurement_theta_max 28.6645
_cell_measurement_theta_min 2.5667
_cell_volume 1844.30(14)
_computing_cell_refinement 'SAINT V8.34A (Bruker AXS Inc., 2013)'
_computing_data_collection 'Bruker Instrument Service v2014.11.0.1'
_computing_data_reduction 'SAINT V8.34A (Bruker AXS Inc., 2013)'
_computing_structure_refinement 'SHELXL-2014/7 (Sheldrick, 2014)'
_computing_structure_solution 'SHELXL-2014 (Sheldrick, 2014)'
_diffrn_ambient_temperature 100(2)
_diffrn_detector_area_resol_mean 8.3333
_diffrn_measured_fraction_theta_full 1.000
_diffrn_measured_fraction_theta_max 1.000
_diffrn_measurement_device_type 'Bruker Photon 100 CMOS'
_diffrn_radiation_type MoK\a
_diffrn_radiation_wavelength 0.71073
_diffrn_reflns_av_R_equivalents 0.0404
_diffrn_reflns_av_unetI/netI 0.0369
_diffrn_reflns_Laue_measured_fraction_full 1.000
_diffrn_reflns_Laue_measured_fraction_max 1.000
_diffrn_reflns_limit_h_max 15
_diffrn_reflns_limit_h_min -15
_diffrn_reflns_limit_k_max 30
_diffrn_reflns_limit_k_min -30
_diffrn_reflns_limit_l_max 9
_diffrn_reflns_limit_l_min -9
_diffrn_reflns_number 20988
_diffrn_reflns_point_group_measured_fraction_full 1.000
_diffrn_reflns_point_group_measured_fraction_max 1.000
_diffrn_reflns_theta_full 25.242
_diffrn_reflns_theta_max 28.281
_diffrn_reflns_theta_min 1.797
_diffrn_source 'fine focus tube'
_exptl_absorpt_coefficient_mu 3.278
_exptl_absorpt_correction_T_max 0.89
_exptl_absorpt_correction_T_min 0.76
_exptl_absorpt_correction_type multi-scan
_exptl_absorpt_process_details 'SADABS V2014/2 (Bruker AXS Inc.)'
_exptl_crystal_colour 'translucent pale red'
_exptl_crystal_density_diffrn 1.779
_exptl_crystal_density_method 'not measured'
_exptl_crystal_description rod
_exptl_crystal_F_000 992
_exptl_crystal_size_max 0.216
_exptl_crystal_size_mid 0.071
_exptl_crystal_size_min 0.038
_refine_diff_density_max 1.432
_refine_diff_density_min -0.696
_refine_diff_density_rms 0.094
_refine_ls_extinction_method none
_refine_ls_goodness_of_fit_ref 1.064
_refine_ls_hydrogen_treatment mixed
_refine_ls_matrix_type full
_refine_ls_number_parameters 271
_refine_ls_number_reflns 4579
_refine_ls_number_restraints 40
_refine_ls_restrained_S_all 1.248
_refine_ls_R_factor_all 0.0492
_refine_ls_R_factor_gt 0.0329
_refine_ls_shift/su_max 0.019
_refine_ls_shift/su_mean 0.001
_refine_ls_structure_factor_coef Fsqd
_refine_ls_weighting_details 'w=1/[\s^2^(Fo^2^)+(0.0260P)^2^+2.3752P] where P=(Fo^2^+2Fc^2^)/3'
_refine_ls_weighting_scheme calc
_refine_ls_wR_factor_gt 0.0675
_refine_ls_wR_factor_ref 0.0719
_reflns_Friedel_coverage 0.000
_reflns_number_gt 3620
_reflns_number_total 4579
_reflns_threshold_expression 'I > 2\s(I)'
_cod_data_source_file ja0c05901_si_002.cif
_cod_data_source_block mo_PDJNT3_0ma
_cod_original_sg_symbol_H-M 'P 21/c'
_cod_database_code 4135231
_shelx_shelxl_version_number 2014/7
_shelx_space_group_comment
; 
The symmetry employed for this shelxl refinement is uniquely defined 
by the following loop, which should always be used as a source of 
symmetry information in preference to the above space-group names. 
They are only intended as comments. 
;
_shelx_estimated_absorpt_t_min 0.538
_shelx_estimated_absorpt_t_max 0.886

loop_
_space_group_symop_operation_xyz
'x, y, z'
'-x, y+1/2, -z+1/2'
'-x, -y, -z'
'x, -y-1/2, z-1/2'

loop_
_atom_site_label
_atom_site_type_symbol
_atom_site_fract_x
_atom_site_fract_y
_atom_site_fract_z
_atom_site_U_iso_or_equiv
_atom_site_adp_type
_atom_site_occupancy
_atom_site_site_symmetry_order
_atom_site_calc_flag
_atom_site_refinement_flags_posn
_atom_site_refinement_flags_adp
_atom_site_refinement_flags_occupancy
_atom_site_disorder_assembly
_atom_site_disorder_group
Ni1 Ni 0.86842(3) 0.43219(2) 0.30372(4) 0.01219(8) Uani 1 1 d . . . . .
Br2 Br 1.06176(2) 0.47201(2) 0.26466(4) 0.01753(7) Uani 1 1 d . . . . .
N3 N 0.9548(2) 0.38592(10) 0.5096(3) 0.0143(4) Uani 1 1 d D . . . .
H3 H 1.012(3) 0.4105(14) 0.554(4) 0.029(9) Uiso 1 1 d D . . . .
C4 C 1.0172(3) 0.33233(13) 0.4594(4) 0.0240(6) Uani 1 1 d . . . . .
H4A H 1.0796 0.3430 0.3866 0.029 Uiso 1 1 calc R U . . .
H4B H 0.9592 0.3050 0.3848 0.029 Uiso 1 1 calc R U . . .
C5 C 1.0746(3) 0.30376(14) 0.6450(4) 0.0251(6) Uani 1 1 d . . . . .
H5A H 1.0668 0.2603 0.6380 0.030 Uiso 1 1 calc R U . . .
H5B H 1.1610 0.3141 0.6783 0.030 Uiso 1 1 calc R U . . .
C6 C 1.0045(3) 0.32909(13) 0.7879(4) 0.0222(6) Uani 1 1 d . . . . .
H6A H 0.9702 0.2970 0.8537 0.027 Uiso 1 1 calc R U . . .
H6B H 1.0573 0.3538 0.8804 0.027 Uiso 1 1 calc R U . . .
C7 C 0.9047(3) 0.36613(12) 0.6735(4) 0.0188(6) Uani 1 1 d . . . . .
H7A H 0.8311 0.3423 0.6341 0.023 Uiso 1 1 calc R U . . .
H7B H 0.8849 0.4004 0.7461 0.023 Uiso 1 1 calc R U . . .
N8 N 0.7905(2) 0.48536(10) 0.1102(3) 0.0165(5) Uani 1 1 d D . . . .
H8 H 0.848(3) 0.4951(17) 0.054(5) 0.041(11) Uiso 1 1 d D . . . .
C9 C 0.6864(2) 0.46862(13) -0.0356(4) 0.0178(5) Uani 1 1 d . . . . .
H9A H 0.6247 0.4478 0.0199 0.021 Uiso 1 1 calc R U . . .
H9B H 0.7126 0.4425 -0.1290 0.021 Uiso 1 1 calc R U . . .
C10 C 0.6362(2) 0.52651(13) -0.1253(4) 0.0190(6) Uani 1 1 d . . . . .
H10A H 0.5476 0.5245 -0.1627 0.023 Uiso 1 1 calc R U . . .
H10B H 0.6715 0.5355 -0.2362 0.023 Uiso 1 1 calc R U . . .
C11 C 0.6727(3) 0.57302(14) 0.0261(4) 0.0293(7) Uani 1 1 d . . . . .
H11A H 0.7191 0.6051 -0.0193 0.035 Uiso 1 1 calc R U . . .
H11B H 0.6007 0.5902 0.0646 0.035 Uiso 1 1 calc R U . . .
C12 C 0.7492(3) 0.54102(13) 0.1862(4) 0.0283(7) Uani 1 1 d . . . . .
H12A H 0.8190 0.5656 0.2417 0.034 Uiso 1 1 calc R U . . .
H12B H 0.7015 0.5322 0.2836 0.034 Uiso 1 1 calc R U . . .
C13 C 0.7205(2) 0.40015(11) 0.3370(3) 0.0129(5) Uani 1 1 d . . . . .
C14 C 0.6614(2) 0.42759(12) 0.4681(3) 0.0151(5) Uani 1 1 d . . . . .
H14 H 0.6959 0.4622 0.5293 0.018 Uiso 1 1 calc R U . . .
C15 C 0.5556(2) 0.40626(12) 0.5107(4) 0.0161(5) Uani 1 1 d . . . . .
H15 H 0.5186 0.4259 0.5999 0.019 Uiso 1 1 calc R U . . .
C16 C 0.5033(2) 0.35563(12) 0.4223(4) 0.0171(5) Uani 1 1 d . . . . .
C17 C 0.5568(2) 0.32773(12) 0.2911(4) 0.0156(5) Uani 1 1 d . . . . .
H17 H 0.5209 0.2935 0.2294 0.019 Uiso 1 1 calc R U . . .
C18 C 0.6641(2) 0.34992(12) 0.2492(3) 0.0139(5) Uani 1 1 d . . . . .
C19 C 0.3900(3) 0.33220(14) 0.4706(4) 0.0244(6) Uani 1 1 d . . . . .
F20A F 0.3102(2) 0.37472(12) 0.4837(5) 0.0397(8) Uani 0.746(5) 1 d D U P A 1
F21A F 0.4079(3) 0.30971(17) 0.6430(5) 0.0585(12) Uani 0.746(5) 1 d D U P A 1
F22A F 0.3362(4) 0.2929(2) 0.3580(6) 0.0733(13) Uani 0.746(5) 1 d D U P A 1
F20B F 0.3922(7) 0.2740(4) 0.4972(14) 0.039(2) Uani 0.254(5) 1 d D U P A 2
F21B F 0.3015(8) 0.3283(5) 0.3107(13) 0.048(3) Uani 0.254(5) 1 d D U P A 2
F22B F 0.3471(12) 0.3587(6) 0.5889(19) 0.078(4) Uani 0.254(5) 1 d D U P A 2
C23 C 0.7123(3) 0.31646(12) 0.1029(4) 0.0194(6) Uani 1 1 d . . . . .
F24 F 0.81132(16) 0.33955(8) 0.0570(2) 0.0282(4) Uani 1 1 d . . . . .
F25 F 0.7394(2) 0.26076(8) 0.1518(3) 0.0445(6) Uani 1 1 d . . . . .
F26 F 0.63192(17) 0.31379(10) -0.0571(3) 0.0432(5) Uani 1 1 d . . . . .

loop_
_atom_site_aniso_label
_atom_site_aniso_U_11
_atom_site_aniso_U_22
_atom_site_aniso_U_33
_atom_site_aniso_U_23
_atom_site_aniso_U_13
_atom_site_aniso_U_12
Ni1 0.01074(16) 0.01372(17) 0.01240(15) 0.00156(13) 0.00290(12) -0.00171(13)
Br2 0.01290(13) 0.02319(15) 0.01694(12) 0.00529(11) 0.00385(9) -0.00379(11)
N3 0.0126(11) 0.0154(12) 0.0151(10) 0.0007(9) 0.0031(8) -0.0026(9)
C4 0.0243(16) 0.0245(16) 0.0247(15) 0.0024(12) 0.0084(12) 0.0113(13)
C5 0.0211(15) 0.0273(16) 0.0273(15) 0.0079(13) 0.0055(12) 0.0074(13)
C6 0.0229(15) 0.0244(15) 0.0198(14) 0.0076(12) 0.0050(12) -0.0009(12)
C7 0.0223(14) 0.0175(14) 0.0190(13) 0.0061(11) 0.0101(11) 0.0021(11)
N8 0.0136(11) 0.0186(12) 0.0173(11) 0.0039(9) 0.0026(9) -0.0018(9)
C9 0.0170(13) 0.0202(14) 0.0153(12) -0.0022(11) 0.0004(10) 0.0002(11)
C10 0.0160(13) 0.0228(15) 0.0175(12) 0.0019(11) 0.0014(10) 0.0034(12)
C11 0.0296(17) 0.0216(16) 0.0330(17) -0.0049(13) -0.0041(13) 0.0068(13)
C12 0.044(2) 0.0163(15) 0.0214(14) -0.0016(12) -0.0031(14) 0.0023(13)
C13 0.0127(12) 0.0144(13) 0.0110(11) 0.0027(10) 0.0008(9) 0.0021(10)
C14 0.0157(13) 0.0150(13) 0.0147(12) 0.0005(10) 0.0028(10) -0.0014(11)
C15 0.0153(13) 0.0195(14) 0.0142(12) -0.0001(10) 0.0049(10) 0.0022(11)
C16 0.0133(13) 0.0191(14) 0.0194(13) 0.0041(11) 0.0041(10) 0.0005(11)
C17 0.0157(13) 0.0123(13) 0.0186(13) -0.0003(10) 0.0021(10) -0.0020(11)
C18 0.0147(13) 0.0149(13) 0.0121(11) -0.0006(10) 0.0028(9) 0.0000(10)
C19 0.0204(15) 0.0238(16) 0.0312(16) -0.0001(13) 0.0104(12) -0.0026(13)
F20A 0.0190(12) 0.0344(14) 0.0710(19) 0.0218(13) 0.0223(12) 0.0086(11)
F21A 0.0315(15) 0.086(2) 0.0610(19) 0.0549(17) 0.0166(13) -0.0031(14)
F22A 0.060(2) 0.081(2) 0.092(2) -0.053(2) 0.0486(18) -0.0485(18)
F20B 0.028(3) 0.035(3) 0.057(4) 0.020(2) 0.013(2) -0.005(2)
F21B 0.036(3) 0.054(4) 0.050(3) 0.021(3) 0.001(2) -0.012(3)
F22B 0.078(5) 0.082(5) 0.081(5) -0.013(3) 0.030(3) -0.009(3)
C23 0.0188(14) 0.0174(14) 0.0226(14) -0.0044(11) 0.0051(11) -0.0028(11)
F24 0.0281(10) 0.0307(10) 0.0310(9) -0.0116(8) 0.0189(8) -0.0088(8)
F25 0.0711(15) 0.0179(10) 0.0555(13) 0.0037(9) 0.0399(12) 0.0115(10)
F26 0.0311(11) 0.0692(15) 0.0275(10) -0.0269(10) 0.0008(8) 0.0011(10)

loop_
_atom_type_symbol
_atom_type_description
_atom_type_scat_dispersion_real
_atom_type_scat_dispersion_imag
_atom_type_scat_source
C C 0.0033 0.0016 'International Tables Vol C Tables 4.2.6.8 and 6.1.1.4'
H H 0.0000 0.0000 'International Tables Vol C Tables 4.2.6.8 and 6.1.1.4'
N N 0.0061 0.0033 'International Tables Vol C Tables 4.2.6.8 and 6.1.1.4'
F F 0.0171 0.0103 'International Tables Vol C Tables 4.2.6.8 and 6.1.1.4'
Ni Ni 0.3393 1.1124 'International Tables Vol C Tables 4.2.6.8 and 6.1.1.4'
Br Br -0.2901 2.4595 'International Tables Vol C Tables 4.2.6.8 and 6.1.1.4'

loop_
_geom_angle_atom_site_label_1
_geom_angle_atom_site_label_2
_geom_angle_atom_site_label_3
_geom_angle
_geom_angle_site_symmetry_1
_geom_angle_site_symmetry_3
_geom_angle_publ_flag
C13 Ni1 N8 92.28(10) . . ?
C13 Ni1 N3 91.27(10) . . ?
N8 Ni1 N3 174.21(10) . . ?
C13 Ni1 Br2 178.83(8) . . ?
N8 Ni1 Br2 88.87(7) . . ?
N3 Ni1 Br2 87.60(7) . . ?
C4 N3 C7 102.8(2) . . ?
C4 N3 Ni1 116.28(17) . . ?
C7 N3 Ni1 125.22(17) . . ?
C4 N3 H3 105(2) . . ?
C7 N3 H3 105(2) . . ?
Ni1 N3 H3 100(2) . . ?
N3 C4 C5 105.6(2) . . ?
N3 C4 H4A 110.6 . . ?
C5 C4 H4A 110.6 . . ?
N3 C4 H4B 110.6 . . ?
C5 C4 H4B 110.6 . . ?
H4A C4 H4B 108.8 . . ?
C6 C5 C4 104.9(2) . . ?
C6 C5 H5A 110.8 . . ?
C4 C5 H5A 110.8 . . ?
C6 C5 H5B 110.8 . . ?
C4 C5 H5B 110.8 . . ?
H5A C5 H5B 108.8 . . ?
C7 C6 C5 104.7(2) . . ?
C7 C6 H6A 110.8 . . ?
C5 C6 H6A 110.8 . . ?
C7 C6 H6B 110.8 . . ?
C5 C6 H6B 110.8 . . ?
H6A C6 H6B 108.9 . . ?
N3 C7 C6 104.8(2) . . ?
N3 C7 H7A 110.8 . . ?
C6 C7 H7A 110.8 . . ?
N3 C7 H7B 110.8 . . ?
C6 C7 H7B 110.8 . . ?
H7A C7 H7B 108.9 . . ?
C9 N8 C12 102.9(2) . . ?
C9 N8 Ni1 123.92(18) . . ?
C12 N8 Ni1 112.62(17) . . ?
C9 N8 H8 107(2) . . ?
C12 N8 H8 106(3) . . ?
Ni1 N8 H8 103(3) . . ?
N8 C9 C10 105.7(2) . . ?
N8 C9 H9A 110.6 . . ?
C10 C9 H9A 110.6 . . ?
N8 C9 H9B 110.6 . . ?
C10 C9 H9B 110.6 . . ?
H9A C9 H9B 108.7 . . ?
C9 C10 C11 104.6(2) . . ?
C9 C10 H10A 110.8 . . ?
C11 C10 H10A 110.8 . . ?
C9 C10 H10B 110.8 . . ?
C11 C10 H10B 110.8 . . ?
H10A C10 H10B 108.9 . . ?
C12 C11 C10 105.7(2) . . ?
C12 C11 H11A 110.6 . . ?
C10 C11 H11A 110.6 . . ?
C12 C11 H11B 110.6 . . ?
C10 C11 H11B 110.6 . . ?
H11A C11 H11B 108.7 . . ?
N8 C12 C11 107.0(2) . . ?
N8 C12 H12A 110.3 . . ?
C11 C12 H12A 110.3 . . ?
N8 C12 H12B 110.3 . . ?
C11 C12 H12B 110.3 . . ?
H12A C12 H12B 108.6 . . ?
C18 C13 C14 115.9(2) . . ?
C18 C13 Ni1 126.48(19) . . ?
C14 C13 Ni1 117.54(19) . . ?
C15 C14 C13 122.6(2) . . ?
C15 C14 H14 118.7 . . ?
C13 C14 H14 118.7 . . ?
C14 C15 C16 119.7(2) . . ?
C14 C15 H15 120.2 . . ?
C16 C15 H15 120.2 . . ?
C17 C16 C15 119.8(2) . . ?
C17 C16 C19 120.6(3) . . ?
C15 C16 C19 119.6(2) . . ?
C16 C17 C18 119.9(2) . . ?
C16 C17 H17 120.1 . . ?
C18 C17 H17 120.1 . . ?
C17 C18 C13 122.1(2) . . ?
C17 C18 C23 114.9(2) . . ?
C13 C18 C23 123.0(2) . . ?
F22B C19 F20B 112.4(8) . . ?
F22A C19 F20A 107.5(3) . . ?
F22A C19 F21A 108.1(4) . . ?
F20A C19 F21A 101.1(3) . . ?
F22B C19 F21B 108.0(8) . . ?
F20B C19 F21B 92.9(6) . . ?
F22B C19 C16 117.6(6) . . ?
F22A C19 C16 114.8(3) . . ?
F20B C19 C16 113.2(4) . . ?
F20A C19 C16 112.4(3) . . ?
F21A C19 C16 111.8(3) . . ?
F21B C19 C16 109.8(4) . . ?
F25 C23 F24 106.1(2) . . ?
F25 C23 F26 106.0(2) . . ?
F24 C23 F26 105.2(2) . . ?
F25 C23 C18 112.6(2) . . ?
F24 C23 C18 114.6(2) . . ?
F26 C23 C18 111.7(2) . . ?

loop_
_geom_bond_atom_site_label_1
_geom_bond_atom_site_label_2
_geom_bond_distance
_geom_bond_site_symmetry_2
_geom_bond_publ_flag
Ni1 C13 1.880(3) . ?
Ni1 N8 1.943(2) . ?
Ni1 N3 1.945(2) . ?
Ni1 Br2 2.4307(4) . ?
N3 C4 1.485(4) . ?
N3 C7 1.487(3) . ?
N3 H3 0.86(3) . ?
C4 C5 1.537(4) . ?
C4 H4A 0.9900 . ?
C4 H4B 0.9900 . ?
C5 C6 1.536(4) . ?
C5 H5A 0.9900 . ?
C5 H5B 0.9900 . ?
C6 C7 1.526(4) . ?
C6 H6A 0.9900 . ?
C6 H6B 0.9900 . ?
C7 H7A 0.9900 . ?
C7 H7B 0.9900 . ?
N8 C9 1.484(3) . ?
N8 C12 1.489(4) . ?
N8 H8 0.86(3) . ?
C9 C10 1.529(4) . ?
C9 H9A 0.9900 . ?
C9 H9B 0.9900 . ?
C10 C11 1.530(4) . ?
C10 H10A 0.9900 . ?
C10 H10B 0.9900 . ?
C11 C12 1.507(4) . ?
C11 H11A 0.9900 . ?
C11 H11B 0.9900 . ?
C12 H12A 0.9900 . ?
C12 H12B 0.9900 . ?
C13 C18 1.402(4) . ?
C13 C14 1.411(4) . ?
C14 C15 1.379(4) . ?
C14 H14 0.9500 . ?
C15 C16 1.395(4) . ?
C15 H15 0.9500 . ?
C16 C17 1.380(4) . ?
C16 C19 1.489(4) . ?
C17 C18 1.399(4) . ?
C17 H17 0.9500 . ?
C18 C23 1.495(4) . ?
C19 F22B 1.225(12) . ?
C19 F22A 1.287(4) . ?
C19 F20B 1.334(8) . ?
C19 F20A 1.336(4) . ?
C19 F21A 1.341(4) . ?
C19 F21B 1.395(9) . ?
C23 F25 1.332(3) . ?
C23 F24 1.334(3) . ?
C23 F26 1.345(3) . ?

loop_
_geom_torsion_atom_site_label_1
_geom_torsion_atom_site_label_2
_geom_torsion_atom_site_label_3
_geom_torsion_atom_site_label_4
_geom_torsion
_geom_torsion_site_symmetry_1
_geom_torsion_site_symmetry_2
_geom_torsion_site_symmetry_3
_geom_torsion_site_symmetry_4
_geom_torsion_publ_flag
C7 N3 C4 C5 -38.2(3) . . . . ?
Ni1 N3 C4 C5 -178.72(18) . . . . ?
N3 C4 C5 C6 20.4(3) . . . . ?
C4 C5 C6 C7 4.8(3) . . . . ?
C4 N3 C7 C6 41.3(3) . . . . ?
Ni1 N3 C7 C6 177.10(18) . . . . ?
C5 C6 C7 N3 -28.3(3) . . . . ?
C12 N8 C9 C10 37.4(3) . . . . ?
Ni1 N8 C9 C10 166.48(18) . . . . ?
N8 C9 C10 C11 -26.0(3) . . . . ?
C9 C10 C11 C12 4.4(3) . . . . ?
C9 N8 C12 C11 -34.8(3) . . . . ?
Ni1 N8 C12 C11 -170.5(2) . . . . ?
C10 C11 C12 N8 18.7(3) . . . . ?
N8 Ni1 C13 C18 92.8(2) . . . . ?
N3 Ni1 C13 C18 -91.8(2) . . . . ?
N8 Ni1 C13 C14 -89.7(2) . . . . ?
N3 Ni1 C13 C14 85.7(2) . . . . ?
C18 C13 C14 C15 1.0(4) . . . . ?
Ni1 C13 C14 C15 -176.7(2) . . . . ?
C13 C14 C15 C16 -0.1(4) . . . . ?
C14 C15 C16 C17 -0.8(4) . . . . ?
C14 C15 C16 C19 179.1(3) . . . . ?
C15 C16 C17 C18 0.8(4) . . . . ?
C19 C16 C17 C18 -179.2(3) . . . . ?
C16 C17 C18 C13 0.2(4) . . . . ?
C16 C17 C18 C23 -179.1(2) . . . . ?
C14 C13 C18 C17 -1.0(4) . . . . ?
Ni1 C13 C18 C17 176.5(2) . . . . ?
C14 C13 C18 C23 178.2(2) . . . . ?
Ni1 C13 C18 C23 -4.3(4) . . . . ?
C17 C16 C19 F22B 179.6(9) . . . . ?
C15 C16 C19 F22B -0.4(9) . . . . ?
C17 C16 C19 F22A -13.0(5) . . . . ?
C15 C16 C19 F22A 167.0(4) . . . . ?
C17 C16 C19 F20B 45.8(6) . . . . ?
C15 C16 C19 F20B -134.2(5) . . . . ?
C17 C16 C19 F20A -136.4(3) . . . . ?
C15 C16 C19 F20A 43.7(4) . . . . ?
C17 C16 C19 F21A 110.6(3) . . . . ?
C15 C16 C19 F21A -69.3(4) . . . . ?
C17 C16 C19 F21B -56.5(6) . . . . ?
C15 C16 C19 F21B 123.5(6) . . . . ?
C17 C18 C23 F25 -61.8(3) . . . . ?
C13 C18 C23 F25 119.0(3) . . . . ?
C17 C18 C23 F24 176.8(2) . . . . ?
C13 C18 C23 F24 -2.5(4) . . . . ?
C17 C18 C23 F26 57.4(3) . . . . ?
C13 C18 C23 F26 -121.9(3) . . . . ?
